data_2311965
loop_
_publ_author_name
'Quiroga, Jairo'
'Romo, Pablo'
'Cobo, Justo'
'Glidewell, Christopher'

_publ_section_title
;
 Synthesis of spiro[indoline-3,3'-pyrrolizines] by 1,3-dipolar reactions
 between isatins, L-proline and electron-deficient alkenes.
;
_journal_coeditor_code SK3676
_journal_issue 'Pt 12'
_journal_name_full 'Acta crystallographica. Section C, Structural chemistry'
_journal_page_first 1109
_journal_page_last 1115
_journal_paper_doi 10.1107/S2053229617016072
_journal_volume 73
_journal_year 2017
_chemical_formula_iupac 'C28 H32 N2 O4'
_chemical_formula_moiety 'C28 H32 N2 O4'
_chemical_formula_sum 'C28 H32 N2 O4'
_chemical_formula_weight 460.56
_chemical_name_systematic
;
(1'<i>RS</i>,2'<i>RS</i>,3<i>SR</i>,7a'<i>SR</i>)-2'-Benzoyl-1-hexyl-2-oxo-\
1',2',5',6',7',7a'-hexahydrospiro[indoline-3,3'-pyrrolizine]-1'-carboxylic
acid
;
_space_group_crystal_system rhombohedral
_space_group_IT_number 148
_space_group_name_Hall '-P 3*'
_space_group_name_H-M_alt 'R -3 :R'
_atom_sites_solution_hydrogens mixed
_audit_creation_method SHELXL-2014
_cell_angle_alpha 116.980(2)
_cell_angle_beta 116.980(2)
_cell_angle_gamma 116.980(2)
_cell_formula_units_Z 6
_cell_length_a 19.9182(9)
_cell_length_b 19.9182(9)
_cell_length_c 19.9182(9)
_cell_measurement_reflns_used 5197
_cell_measurement_temperature 100(2)
_cell_measurement_theta_max 27.185
_cell_measurement_theta_min 2.383
_cell_volume 3496.4(7)
_computing_cell_refinement
;
SAINT (Bruker, 2016)
;
_computing_data_collection
;
APEX3 Bruker, 2016)
;
_computing_data_reduction
;
SAINT (Bruker, 2016)
;
_computing_molecular_graphics
;
PLATON (Spek, 2009)
;
_computing_publication_material
;
SHELXL2014 (Sheldrick, 2015) and PLATON (Spek, 2009)
;
_computing_structure_refinement
;
SHELXL2014 (Sheldrick, 2015)
;
_computing_structure_solution
;
SHELXS86 (Sheldrick, 2008)
;
_diffrn_ambient_temperature 100(2)
_diffrn_measured_fraction_theta_full 0.998
_diffrn_measured_fraction_theta_max 0.998
_diffrn_measurement_device_type 'Bruker D8 Venture'
_diffrn_measurement_method '\f and \w scans'
_diffrn_radiation_monochromator 'multilayer mirror'
_diffrn_radiation_type MoK\a
_diffrn_radiation_wavelength 0.71073
_diffrn_reflns_av_R_equivalents 0.0670
_diffrn_reflns_limit_h_max 24
_diffrn_reflns_limit_h_min -25
_diffrn_reflns_limit_k_max 25
_diffrn_reflns_limit_k_min -21
_diffrn_reflns_limit_l_max 25
_diffrn_reflns_limit_l_min -25
_diffrn_reflns_number 35458
_diffrn_reflns_theta_full 27.185
_diffrn_reflns_theta_max 27.185
_diffrn_reflns_theta_min 2.383
_diffrn_standards_decay_% 0
_diffrn_standards_interval_count 0
_diffrn_standards_interval_time 0
_diffrn_standards_number 0
_exptl_absorpt_coefficient_mu 0.088
_exptl_absorpt_correction_T_max 0.989
_exptl_absorpt_correction_T_min 0.959
_exptl_absorpt_correction_type multi-scan
_exptl_absorpt_process_details
;
(SADABS; Bruker, 2016)
;
_exptl_crystal_colour colourless
_exptl_crystal_density_diffrn 1.312
_exptl_crystal_description plate
_exptl_crystal_F_000 1476
_exptl_crystal_size_max 0.270
_exptl_crystal_size_mid 0.210
_exptl_crystal_size_min 0.130
_refine_diff_density_max 0.593
_refine_diff_density_min -0.352
_refine_ls_extinction_method none
_refine_ls_goodness_of_fit_ref 1.034
_refine_ls_hydrogen_treatment mixed
_refine_ls_matrix_type full
_refine_ls_number_parameters 311
_refine_ls_number_reflns 5194
_refine_ls_number_restraints 0
_refine_ls_restrained_S_all 1.034
_refine_ls_R_factor_all 0.0909
_refine_ls_R_factor_gt 0.0539
_refine_ls_shift/su_max 0.000
_refine_ls_shift/su_mean 0.000
_refine_ls_structure_factor_coef Fsqd
_refine_ls_weighting_details 'w=1/[\s^2^(Fo^2^)+(0.0460P)^2^+2.8884P] where P=(Fo^2^+2Fc^2^)/3'
_refine_ls_weighting_scheme calc
_refine_ls_wR_factor_gt 0.1118
_refine_ls_wR_factor_ref 0.1273
_reflns_number_gt 3672
_reflns_number_total 5194
_reflns_threshold_expression 'I > 2\s(I)'
_cod_data_source_file sk3676sup1.cif
_cod_data_source_block I
_cod_original_cell_volume 3496.4(11)
_cod_database_code 2311965
_shelx_space_group_comment
;
The symmetry employed for this shelxl refinement is uniquely defined
by the following loop, which should always be used as a source of
symmetry information in preference to the above space-group names.
They are only intended as comments.
;
_shelx_estimated_absorpt_t_min 0.977
_shelx_estimated_absorpt_t_max 0.989
_shelxl_version_number 2.014

loop_
_space_group_symop_operation_xyz
'x, y, z'
'z, x, y'
'y, z, x'
'-x, -y, -z'
'-z, -x, -y'
'-y, -z, -x'

loop_
_atom_site_type_symbol
_atom_site_label
_atom_site_fract_x
_atom_site_fract_y
_atom_site_fract_z
_atom_site_U_iso_or_equiv
_atom_site_adp_type
_atom_site_calc_flag
_atom_site_occupancy
N N11 0.28565(15) 0.30066(15) 0.64134(15) 0.0136(3) Uani d 1
C C12 0.18369(18) 0.17781(18) 0.50967(18) 0.0127(4) Uani d 1
O O12 0.06331(12) 0.08598(13) 0.42607(12) 0.0160(3) Uani d 1
C C13 0.24343(18) 0.17338(18) 0.48159(18) 0.0123(4) Uani d 1
C C13A 0.39408(18) 0.30705(18) 0.62340(18) 0.0128(4) Uani d 1
C C14 0.50565(19) 0.36345(19) 0.67287(19) 0.0161(4) Uani d 1
H H14 0.4948 0.3144 0.6144 0.019 Uiso calc 1
C C15 0.63468(19) 0.49387(19) 0.81038(19) 0.0188(4) Uani d 1
H H15 0.7121 0.5329 0.8462 0.023 Uiso calc 1
C C16 0.65064(19) 0.56663(19) 0.89490(19) 0.0177(4) Uani d 1
H H16 0.7392 0.6564 0.9874 0.021 Uiso calc 1
C C17 0.53910(19) 0.51055(19) 0.84676(19) 0.0164(4) Uani d 1
H H17 0.5497 0.5601 0.9045 0.020 Uiso calc 1
C C17A 0.41287(18) 0.38007(18) 0.71179(18) 0.0126(4) Uani d 1
C C21 0.17448(18) 0.00668(18) 0.31007(18) 0.0133(4) Uani d 1
H H21 0.2652 0.0647 0.3616 0.016 Uiso calc 1
C C22 0.18358(18) 0.04304(18) 0.40260(18) 0.0124(4) Uani d 1
H H22 0.0898 -0.0305 0.3451 0.015 Uiso calc 1
N N24 0.19334(16) 0.15696(16) 0.38496(15) 0.0150(3) Uani d 1
C C25 0.2857(2) 0.2729(2) 0.4332(2) 0.0210(5) Uani d 1
H H25A 0.3693 0.3579 0.5333 0.025 Uiso calc 1
H H25B 0.2418 0.2818 0.3983 0.025 Uiso calc 1
C C26 0.3174(2) 0.2422(2) 0.3787(2) 0.0235(5) Uani d 1
H H26A 0.3897 0.2670 0.4367 0.028 Uiso calc 1
H H26B 0.3445 0.2900 0.3704 0.028 Uiso calc 1
C C27 0.1820(2) 0.0895(2) 0.2404(2) 0.0225(5) Uani d 1
H H27B 0.1941 0.0489 0.2074 0.027 Uiso calc 1
H H27C 0.1191 0.0668 0.1732 0.027 Uiso calc 1
C C27A 0.1301(2) 0.04066(19) 0.26696(19) 0.0160(4) Uani d 1
H H27A 0.0294 -0.0382 0.1864 0.019 Uiso calc 1
C C111 0.26698(19) 0.3384(2) 0.70535(19) 0.0174(4) Uani d 1
H H11A 0.1691 0.2668 0.6345 0.021 Uiso calc 1
H H11B 0.3108 0.4231 0.7519 0.021 Uiso calc 1
C C112 0.3266(2) 0.3588(2) 0.8082(2) 0.0227(5) Uani d 1
H H11C 0.3484 0.3228 0.7966 0.027 Uiso calc 1
H H11D 0.4124 0.4570 0.9005 0.027 Uiso calc 1
C C113 0.2346(2) 0.2917(2) 0.7967(2) 0.0296(5) Uani d 1
H H11E 0.1536 0.1926 0.7080 0.035 Uiso calc 1
H H11F 0.2827 0.3117 0.8674 0.035 Uiso calc 1
C C114 0.1875(2) 0.3315(2) 0.8094(2) 0.0308(5) Uani d 1
H H11G 0.1278 0.2996 0.7312 0.037 Uiso calc 1
H H11H 0.1329 0.2847 0.8051 0.037 Uiso calc 1
C C115 0.2999(2) 0.4808(2) 0.9372(2) 0.0336(6) Uani d 1
H H11I 0.3443 0.5268 0.9345 0.040 Uiso calc 1
H H11J 0.3683 0.5165 1.0156 0.040 Uiso calc 1
C C116 0.2467(3) 0.5124(3) 0.9559(3) 0.0396(6) Uani d 1
H H11K 0.1756 0.4730 0.8763 0.059 Uiso calc 1
H H11L 0.3211 0.6105 1.0366 0.059 Uiso calc 1
H H11M 0.2097 0.4735 0.9665 0.059 Uiso calc 1
C C211 0.07168(19) -0.14083(19) 0.18908(18) 0.0151(4) Uani d 1
O O211 -0.03088(14) -0.22926(13) 0.13510(14) 0.0254(4) Uani d 1
O O212 0.10475(14) -0.16276(14) 0.14691(14) 0.0220(3) Uani d 1
H H212 0.041(2) -0.249(2) 0.076(2) 0.026 Uiso d 1
C C227 0.26501(18) 0.06015(17) 0.49367(18) 0.0131(4) Uani d 1
O O227 0.33092(13) 0.06284(13) 0.50208(13) 0.0186(3) Uani d 1
C C221 0.26486(19) 0.07644(18) 0.57438(19) 0.0153(4) Uani d 1
C C222 0.1553(2) 0.01930(19) 0.5305(2) 0.0187(4) Uani d 1
H H222 0.0791 -0.0285 0.4486 0.022 Uiso calc 1
C C223 0.1567(2) 0.0318(2) 0.6057(2) 0.0240(5) Uani d 1
H H223 0.0807 -0.0093 0.5743 0.029 Uiso calc 1
C C224 0.2691(2) 0.1044(2) 0.7267(2) 0.0279(5) Uani d 1
H H224 0.2708 0.1143 0.7790 0.033 Uiso calc 1
C C225 0.3787(2) 0.1625(2) 0.7715(2) 0.0279(5) Uani d 1
H H225 0.4560 0.2132 0.8552 0.033 Uiso calc 1
C C226 0.3765(2) 0.1474(2) 0.6954(2) 0.0217(5) Uani d 1
H H226 0.4512 0.1855 0.7255 0.026 Uiso calc 1

loop_
_atom_site_aniso_label
_atom_site_aniso_U_11
_atom_site_aniso_U_22
_atom_site_aniso_U_33
_atom_site_aniso_U_12
_atom_site_aniso_U_13
_atom_site_aniso_U_23
N11 0.0124(8) 0.0151(8) 0.0121(8) 0.0113(7) 0.0104(7) 0.0109(7)
C12 0.0154(9) 0.0153(9) 0.0126(9) 0.0132(9) 0.0116(9) 0.0127(9)
O12 0.0112(6) 0.0163(7) 0.0120(6) 0.0107(6) 0.0090(6) 0.0108(6)
C13 0.0136(9) 0.0141(9) 0.0126(9) 0.0118(8) 0.0111(8) 0.0115(8)
C13A 0.0153(9) 0.0123(9) 0.0138(9) 0.0115(8) 0.0122(8) 0.0114(8)
C14 0.0174(10) 0.0150(9) 0.0184(10) 0.0138(9) 0.0155(9) 0.0136(9)
C15 0.0143(9) 0.0167(10) 0.0200(10) 0.0123(9) 0.0140(9) 0.0147(9)
C16 0.0127(9) 0.0116(9) 0.0144(9) 0.0087(9) 0.0098(9) 0.0097(9)
C17 0.0177(10) 0.0143(9) 0.0149(9) 0.0132(9) 0.0134(9) 0.0117(9)
C17A 0.0128(9) 0.0144(9) 0.0148(9) 0.0116(8) 0.0114(8) 0.0129(8)
C21 0.0120(9) 0.0124(9) 0.0110(9) 0.0096(8) 0.0096(8) 0.0090(8)
C22 0.0102(9) 0.0090(8) 0.0099(9) 0.0071(8) 0.0078(8) 0.0070(8)
N24 0.0203(8) 0.0173(8) 0.0146(8) 0.0162(8) 0.0151(8) 0.0141(7)
C25 0.0319(11) 0.0234(10) 0.0246(11) 0.0244(10) 0.0248(10) 0.0217(10)
C26 0.0353(12) 0.0276(11) 0.0328(12) 0.0276(11) 0.0309(11) 0.0278(11)
C27 0.0357(12) 0.0288(11) 0.0243(11) 0.0286(11) 0.0271(11) 0.0239(10)
C27A 0.0178(9) 0.0170(9) 0.0130(9) 0.0146(9) 0.0126(9) 0.0125(9)
C111 0.0164(9) 0.0185(10) 0.0152(9) 0.0149(9) 0.0134(9) 0.0128(9)
C112 0.0263(11) 0.0272(11) 0.0237(11) 0.0228(10) 0.0221(10) 0.0217(10)
C113 0.0258(12) 0.0280(12) 0.0225(11) 0.0203(11) 0.0202(11) 0.0197(11)
C114 0.0310(12) 0.0347(13) 0.0313(12) 0.0267(12) 0.0272(11) 0.0279(12)
C115 0.0288(12) 0.0330(13) 0.0324(13) 0.0243(12) 0.0244(12) 0.0278(12)
C116 0.0353(14) 0.0413(14) 0.0438(15) 0.0325(13) 0.0336(13) 0.0343(14)
C211 0.0154(9) 0.0147(9) 0.0125(9) 0.0122(9) 0.0113(8) 0.0110(8)
O211 0.0171(7) 0.0137(7) 0.0214(7) 0.0102(7) 0.0157(7) 0.0109(7)
O212 0.0192(7) 0.0111(7) 0.0173(7) 0.0104(6) 0.0156(7) 0.0086(6)
C227 0.0108(9) 0.0073(8) 0.0100(9) 0.0064(8) 0.0075(8) 0.0063(8)
O227 0.0200(7) 0.0210(7) 0.0205(7) 0.0178(7) 0.0173(7) 0.0174(7)
C221 0.0171(9) 0.0124(9) 0.0155(9) 0.0119(9) 0.0133(9) 0.0119(9)
C222 0.0181(10) 0.0168(10) 0.0191(10) 0.0138(9) 0.0153(9) 0.0151(9)
C223 0.0269(11) 0.0244(11) 0.0303(11) 0.0211(10) 0.0256(11) 0.0236(10)
C224 0.0358(12) 0.0290(12) 0.0269(11) 0.0257(11) 0.0278(11) 0.0247(11)
C225 0.0272(12) 0.0308(12) 0.0203(11) 0.0228(11) 0.0190(10) 0.0217(11)
C226 0.0208(10) 0.0241(11) 0.0190(10) 0.0185(10) 0.0164(10) 0.0179(10)

loop_
_atom_type_symbol
_atom_type_description
_atom_type_scat_dispersion_real
_atom_type_scat_dispersion_imag
_atom_type_scat_source
C C 0.0033 0.0016 'International Tables Vol C Tables 4.2.6.8 and 6.1.1.4'
H H 0.0000 0.0000 'International Tables Vol C Tables 4.2.6.8 and 6.1.1.4'
N N 0.0061 0.0033 'International Tables Vol C Tables 4.2.6.8 and 6.1.1.4'
O O 0.0106 0.0060 'International Tables Vol C Tables 4.2.6.8 and 6.1.1.4'

loop_
_geom_angle_atom_site_label_1
_geom_angle_atom_site_label_2
_geom_angle_atom_site_label_3
_geom_angle
C12 N11 C17A 110.72(15)
C12 N11 C111 124.01(16)
C17A N11 C111 124.73(15)
O12 C12 N11 125.14(18)
O12 C12 C13 125.83(17)
N11 C12 C13 109.01(15)
N24 C13 C13A 116.59(15)
N24 C13 C12 107.28(14)
C13A C13 C12 101.39(14)
N24 C13 C22 103.51(14)
C13A C13 C22 116.71(15)
C12 C13 C22 111.19(15)
C14 C13A C17A 119.41(17)
C14 C13A C13 132.13(17)
C17A C13A C13 108.44(16)
C13A C14 C15 118.81(18)
C13A C14 H14 120.6
C15 C14 H14 120.6
C16 C15 C14 120.59(18)
C16 C15 H15 119.7
C14 C15 H15 119.7
C15 C16 C17 121.21(18)
C15 C16 H16 119.4
C17 C16 H16 119.4
C17A C17 C16 117.12(18)
C17A C17 H17 121.4
C16 C17 H17 121.4
C17 C17A C13A 122.75(17)
C17 C17A N11 127.36(17)
C13A C17A N11 109.89(16)
C211 C21 C22 112.18(15)
C211 C21 C27A 110.95(15)
C22 C21 C27A 102.12(15)
C211 C21 H21 110.4
C22 C21 H21 110.4
C27A C21 H21 110.4
C227 C22 C21 113.89(15)
C227 C22 C13 113.48(15)
C21 C22 C13 104.09(14)
C227 C22 H22 108.4
C21 C22 H22 108.4
C13 C22 H22 108.4
C25 N24 C13 119.60(15)
C25 N24 C27A 108.43(15)
C13 N24 C27A 110.41(14)
N24 C25 C26 105.22(15)
N24 C25 H25A 110.7
C26 C25 H25A 110.7
N24 C25 H25B 110.7
C26 C25 H25B 110.7
H25A C25 H25B 108.8
C25 C26 C27 101.68(17)
C25 C26 H26A 111.4
C27 C26 H26A 111.4
C25 C26 H26B 111.4
C27 C26 H26B 111.4
H26A C26 H26B 109.3
C26 C27 C27A 103.40(16)
C26 C27 H27B 111.1
C27A C27 H27B 111.1
C26 C27 H27C 111.1
C27A C27 H27C 111.1
H27B C27 H27C 109.0
N24 C27A C27 105.61(15)
N24 C27A C21 105.07(14)
C27 C27A C21 115.22(16)
N24 C27A H27A 110.2
C27 C27A H27A 110.2
C21 C27A H27A 110.2
N11 C111 C112 112.56(16)
N11 C111 H11A 109.1
C112 C111 H11A 109.1
N11 C111 H11B 109.1
C112 C111 H11B 109.1
H11A C111 H11B 107.8
C113 C112 C111 114.72(18)
C113 C112 H11C 108.6
C111 C112 H11C 108.6
C113 C112 H11D 108.6
C111 C112 H11D 108.6
H11C C112 H11D 107.6
C114 C113 C112 117.0(2)
C114 C113 H11E 108.1
C112 C113 H11E 108.1
C114 C113 H11F 108.1
C112 C113 H11F 108.1
H11E C113 H11F 107.3
C115 C114 C113 114.2(2)
C115 C114 H11G 108.7
C113 C114 H11G 108.7
C115 C114 H11H 108.7
C113 C114 H11H 108.7
H11G C114 H11H 107.6
C114 C115 C116 111.5(2)
C114 C115 H11I 109.3
C116 C115 H11I 109.3
C114 C115 H11J 109.3
C116 C115 H11J 109.3
H11I C115 H11J 108.0
C115 C116 H11K 109.5
C115 C116 H11L 109.5
H11K C116 H11L 109.5
C115 C116 H11M 109.5
H11K C116 H11M 109.5
H11L C116 H11M 109.5
O211 C211 O212 123.90(18)
O211 C211 C21 123.33(17)
O212 C211 C21 112.75(16)
C211 O212 H212 109.3(15)
O227 C227 C221 120.88(17)
O227 C227 C22 120.39(17)
C221 C227 C22 118.72(16)
C222 C221 C226 119.25(18)
C222 C221 C227 122.06(17)
C226 C221 C227 118.65(18)
C223 C222 C221 120.28(19)
C223 C222 H222 119.9
C221 C222 H222 119.9
C224 C223 C222 119.8(2)
C224 C223 H223 120.1
C222 C223 H223 120.1
C225 C224 C223 120.2(2)
C225 C224 H224 119.9
C223 C224 H224 119.9
C224 C225 C226 120.3(2)
C224 C225 H225 119.8
C226 C225 H225 119.8
C225 C226 C221 120.1(2)
C225 C226 H226 120.0
C221 C226 H226 120.0

loop_
_geom_bond_atom_site_label_1
_geom_bond_atom_site_label_2
_geom_bond_distance
N11 C12 1.351(2)
N11 C17A 1.419(2)
N11 C111 1.464(2)
C12 O12 1.225(2)
C12 C13 1.546(3)
C13 N24 1.482(2)
C13 C13A 1.519(3)
C13 C22 1.556(3)
C13A C14 1.384(3)
C13A C17A 1.393(3)
C14 C15 1.398(3)
C14 H14 0.9500
C15 C16 1.385(3)
C15 H15 0.9500
C16 C17 1.395(3)
C16 H16 0.9500
C17 C17A 1.379(3)
C17 H17 0.9500
C21 C211 1.507(3)
C21 C22 1.524(3)
C21 C27A 1.536(3)
C21 H21 1.0000
C22 C227 1.518(3)
C22 H22 1.0000
N24 C25 1.472(3)
N24 C27A 1.484(2)
C25 C26 1.525(3)
C25 H25A 0.9900
C25 H25B 0.9900
C26 C27 1.526(3)
C26 H26A 0.9900
C26 H26B 0.9900
C27 C27A 1.532(3)
C27 H27B 0.9900
C27 H27C 0.9900
C27A H27A 1.0000
C111 C112 1.540(3)
C111 H11A 0.9900
C111 H11B 0.9900
C112 C113 1.521(3)
C112 H11C 0.9900
C112 H11D 0.9900
C113 C114 1.511(3)
C113 H11E 0.9900
C113 H11F 0.9900
C114 C115 1.502(3)
C114 H11G 0.9900
C114 H11H 0.9900
C115 C116 1.551(3)
C115 H11I 0.9900
C115 H11J 0.9900
C116 H11K 0.9800
C116 H11L 0.9800
C116 H11M 0.9800
C211 O211 1.206(2)
C211 O212 1.327(2)
O212 H212 0.87(2)
C227 O227 1.218(2)
C227 C221 1.490(3)
C221 C222 1.392(3)
C221 C226 1.395(3)
C222 C223 1.387(3)
C222 H222 0.9500
C223 C224 1.385(3)
C223 H223 0.9500
C224 C225 1.378(3)
C224 H224 0.9500
C225 C226 1.382(3)
C225 H225 0.9500
C226 H226 0.9500

loop_
_geom_hbond_atom_site_label_D
_geom_hbond_atom_site_label_H
_geom_hbond_atom_site_label_A
_geom_hbond_site_symmetry_A
_geom_hbond_distance_DH
_geom_hbond_distance_HA
_geom_hbond_distance_DA
_geom_hbond_angle_DHA
_geom_hbond_publ_flag
O212 H212 O12 6_555 0.87(3) 1.79(3) 2.652(3) 176(4) no
C111 H11B O227 5_666 0.99 2.46 3.392(4) 157 no
C223 H223 O12 4_556 0.95 2.56 3.452(6) 156 no

loop_
_geom_torsion_atom_site_label_1
_geom_torsion_atom_site_label_2
_geom_torsion_atom_site_label_3
_geom_torsion_atom_site_label_4
_geom_torsion
C17A N11 C12 O12 176.43(17)
C111 N11 C12 O12 4.5(3)
C17A N11 C12 C13 -4.7(2)
C111 N11 C12 C13 -176.63(16)
O12 C12 C13 N24 63.1(2)
N11 C12 C13 N24 -115.74(16)
O12 C12 C13 C13A -174.14(18)
N11 C12 C13 C13A 7.00(19)
O12 C12 C13 C22 -49.4(2)
N11 C12 C13 C22 131.74(16)
N24 C13 C13A C14 -69.0(3)
C12 C13 C13A C14 174.9(2)
C22 C13 C13A C14 53.9(3)
N24 C13 C13A C17A 109.22(18)
C12 C13 C13A C17A -6.86(19)
C22 C13 C13A C17A -127.80(17)
C17A C13A C14 C15 -1.3(3)
C13 C13A C14 C15 176.82(19)
C13A C14 C15 C16 -1.6(3)
C14 C15 C16 C17 2.3(3)
C15 C16 C17 C17A -0.1(3)
C16 C17 C17A C13A -2.9(3)
C16 C17 C17A N11 177.67(18)
C14 C13A C17A C17 3.7(3)
C13 C13A C17A C17 -174.86(17)
C14 C13A C17A N11 -176.84(16)
C13 C13A C17A N11 4.6(2)
C12 N11 C17A C17 179.56(18)
C111 N11 C17A C17 -8.6(3)
C12 N11 C17A C13A 0.1(2)
C111 N11 C17A C13A 171.94(17)
C211 C21 C22 C227 78.58(19)
C27A C21 C22 C227 -162.57(15)
C211 C21 C22 C13 -157.34(15)
C27A C21 C22 C13 -38.49(17)
N24 C13 C22 C227 154.56(15)
C13A C13 C22 C227 25.0(2)
C12 C13 C22 C227 -90.56(18)
N24 C13 C22 C21 30.21(17)
C13A C13 C22 C21 -99.30(17)
C12 C13 C22 C21 145.09(15)
C13A C13 N24 C25 -7.1(2)
C12 C13 N24 C25 105.71(18)
C22 C13 N24 C25 -136.64(16)
C13A C13 N24 C27A 119.76(17)
C12 C13 N24 C27A -127.47(16)
C22 C13 N24 C27A -9.83(18)
C13 N24 C25 C26 106.85(19)
C27A N24 C25 C26 -20.9(2)
N24 C25 C26 C27 36.7(2)
C25 C26 C27 C27A -38.3(2)
C25 N24 C27A C27 -3.6(2)
C13 N24 C27A C27 -136.37(16)
C25 N24 C27A C21 118.67(16)
C13 N24 C27A C21 -14.13(19)
C26 C27 C27A N24 26.4(2)
C26 C27 C27A C21 -89.02(19)
C211 C21 C27A N24 152.19(15)
C22 C21 C27A N24 32.47(18)
C211 C21 C27A C27 -92.03(19)
C22 C21 C27A C27 148.25(16)
C12 N11 C111 C112 111.4(2)
C17A N11 C111 C112 -59.4(2)
N11 C111 C112 C113 -134.04(19)
C111 C112 C113 C114 -57.4(3)
C112 C113 C114 C115 -55.4(3)
C113 C114 C115 C116 -170.0(2)
C22 C21 C211 O211 33.0(3)
C27A C21 C211 O211 -80.5(2)
C22 C21 C211 O212 -148.45(16)
C27A C21 C211 O212 98.03(19)
C21 C22 C227 O227 9.8(2)
C13 C22 C227 O227 -109.04(19)
C21 C22 C227 C221 -171.46(15)
C13 C22 C227 C221 69.7(2)
O227 C227 C221 C222 -151.83(18)
C22 C227 C221 C222 29.5(3)
O227 C227 C221 C226 26.0(3)
C22 C227 C221 C226 -152.74(17)
C226 C221 C222 C223 -0.6(3)
C227 C221 C222 C223 177.16(18)
C221 C222 C223 C224 1.7(3)
C222 C223 C224 C225 -1.0(3)
C223 C224 C225 C226 -0.8(3)
C224 C225 C226 C221 1.8(3)
C222 C221 C226 C225 -1.1(3)
C227 C221 C226 C225 -178.98(19)
